data_4062534
_journal_name_full Organometallics
_journal_paper_doi 10.1021/om034065x
_journal_year 2004
_chemical_formula_moiety 'C34 H46 Cr I N2'
_chemical_formula_sum 'C34 H46 Cr I N2'
_chemical_formula_weight 661.65
_space_group_IT_number 14
_symmetry_cell_setting monoclinic
_symmetry_space_group_name_Hall '-P 2yn'
_symmetry_space_group_name_H-M 'P 1 21/n 1'
_cell_angle_alpha 90
_cell_angle_beta 106.296(3)
_cell_angle_gamma 90
_cell_formula_units_Z 4
_cell_length_a 10.2734(7)
_cell_length_b 25.672(1)
_cell_length_c 12.4415(8)
_cell_measurement_temperature 173.2
_cell_volume 3149.5(3)
_diffrn_ambient_temperature 173.2
_exptl_crystal_density_diffrn 1.395
_cod_original_sg_symbol_H-M 'P 21/n'
_cod_database_code 4062534

loop_
_symmetry_equiv_pos_as_xyz
'  +x,  +y,  +z'
1/2-x,1/2+y,1/2-z
'  -x,  -y,  -z'
1/2+x,1/2-y,1/2+z

loop_
_atom_site_label
_atom_site_fract_x
_atom_site_fract_y
_atom_site_fract_z
_atom_site_U_iso_or_equiv
_atom_site_occupancy
_atom_site_refinement_flags
_atom_site_adp_type
_atom_site_calc_flag
_atom_site_calc_attached_atom
I(1) -0.00603(2) 0.092433(9) 0.12158(2) 0.02789(6) 1.000 . Uani d ?
Cr(1) 0.22661(4) 0.14384(2) 0.14086(4) 0.0153(1) 1.000 . Uani d ?
N(1) 0.3465(2) 0.09189(9) 0.2474(2) 0.0138(6) 1.000 . Uani d ?
N(2) 0.2635(2) 0.10856(9) 0.0053(2) 0.0131(6) 1.000 . Uani d ?
C(1) 0.4127(3) 0.1056(1) 0.3620(2) 0.0155(7) 1.000 . Uani d ?
C(2) 0.5452(3) 0.1258(1) 0.3891(2) 0.0171(7) 1.000 . Uani d ?
C(3) 0.6065(3) 0.1416(1) 0.4986(3) 0.0238(8) 1.000 . Uani d ?
C(4) 0.5391(3) 0.1373(1) 0.5807(3) 0.0266(9) 1.000 . Uani d ?
C(5) 0.4100(3) 0.1163(1) 0.5541(2) 0.0241(8) 1.000 . Uani d ?
C(6) 0.3446(3) 0.0996(1) 0.4452(2) 0.0194(8) 1.000 . Uani d ?
C(7) 0.6242(3) 0.1288(1) 0.3021(2) 0.0214(8) 1.000 . Uani d ?
C(8) 0.7220(3) 0.1751(1) 0.3195(3) 0.035(1) 1.000 . Uani d ?
C(9) 0.7034(3) 0.0785(1) 0.2997(3) 0.034(1) 1.000 . Uani d ?
C(10) 0.2052(3) 0.0751(1) 0.4232(2) 0.0250(8) 1.000 . Uani d ?
C(11) 0.0995(3) 0.1148(2) 0.4381(3) 0.039(1) 1.000 . Uani d ?
C(12) 0.2066(3) 0.0282(2) 0.4991(3) 0.039(1) 1.000 . Uani d ?
C(13) 0.4092(3) 0.0005(1) 0.3001(2) 0.0223(8) 1.000 . Uani d ?
C(14) 0.3537(3) 0.0426(1) 0.2139(2) 0.0161(7) 1.000 . Uani d ?
C(15) 0.3153(3) 0.0266(1) 0.1034(2) 0.0165(7) 1.000 . Uani d ?
C(16) 0.2842(3) 0.0573(1) 0.0057(2) 0.0157(7) 1.000 . Uani d ?
C(17) 0.2783(3) 0.0283(1) -0.1010(2) 0.0218(8) 1.000 . Uani d ?
C(18) 0.2531(3) 0.1376(1) -0.0961(2) 0.0157(7) 1.000 . Uani d ?
C(19) 0.3699(3) 0.1628(1) -0.1092(2) 0.0158(7) 1.000 . Uani d ?
C(20) 0.3599(3) 0.1918(1) -0.2051(3) 0.0225(8) 1.000 . Uani d ?
C(21) 0.2376(3) 0.1964(1) -0.2876(3) 0.0248(8) 1.000 . Uani d ?
C(22) 0.1244(3) 0.1713(1) -0.2747(2) 0.0252(8) 1.000 . Uani d ?
C(23) 0.1288(3) 0.1405(1) -0.1813(2) 0.0186(7) 1.000 . Uani d ?
C(24) 0.5061(3) 0.1570(1) -0.0220(2) 0.0202(8) 1.000 . Uani d ?
C(25) 0.5778(3) 0.1075(1) -0.0428(3) 0.034(1) 1.000 . Uani d ?
C(26) 0.6006(3) 0.2036(1) -0.0164(3) 0.038(1) 1.000 . Uani d ?
C(27) 0.0024(3) 0.1105(1) -0.1780(3) 0.0263(8) 1.000 . Uani d ?
C(28) -0.1144(3) 0.1469(2) -0.1751(3) 0.038(1) 1.000 . Uani d ?
C(29) -0.0431(3) 0.0732(2) -0.2782(3) 0.038(1) 1.000 . Uani d ?
C(30) 0.1303(4) 0.2138(1) 0.1986(4) 0.050(1) 1.000 . Uani d ?
C(31) 0.2615(5) 0.2105(1) 0.2648(3) 0.047(1) 1.000 . Uani d ?
C(32) 0.3466(4) 0.2168(1) 0.1963(4) 0.044(1) 1.000 . Uani d ?
C(33) 0.2677(4) 0.2253(1) 0.0888(3) 0.041(1) 1.000 . Uani d ?
C(34) 0.1333(4) 0.2229(1) 0.0885(4) 0.049(1) 1.000 . Uani d ?
H(3) 0.6985 0.1559 0.5181 0.029 1.000 . Uiso c ?
H(4) 0.5829 0.1491 0.6572 0.032 1.000 . Uiso c ?
H(5) 0.3635 0.1130 0.6126 0.029 1.000 . Uiso c ?
H(7) 0.5583 0.1329 0.2284 0.026 1.000 . Uiso c ?
H(8C) 0.7952 0.1701 0.3887 0.042 1.000 . Uiso c ?
H(8A) 0.6728 0.2073 0.3249 0.042 1.000 . Uiso c ?
H(8B) 0.7605 0.1776 0.2560 0.042 1.000 . Uiso c ?
H(9B) 0.7559 0.0821 0.2454 0.041 1.000 . Uiso c ?
H(9C) 0.6399 0.0494 0.2780 0.041 1.000 . Uiso c ?
H(9A) 0.7652 0.0720 0.3742 0.041 1.000 . Uiso c ?
H(10) 0.1774 0.0629 0.3455 0.030 1.000 . Uiso c ?
H(11C) 0.0950 0.1440 0.3863 0.047 1.000 . Uiso c ?
H(11A) 0.1258 0.1278 0.5153 0.047 1.000 . Uiso c ?
H(11B) 0.0105 0.0980 0.4221 0.047 1.000 . Uiso c ?
H(12B) 0.1169 0.0117 0.4784 0.046 1.000 . Uiso c ?
H(12C) 0.2289 0.0398 0.5772 0.046 1.000 . Uiso c ?
H(12A) 0.2747 0.0031 0.4904 0.046 1.000 . Uiso c ?
H(13A) 0.4809 0.0151 0.3621 0.027 1.000 . Uiso c ?
H(13B) 0.4465 -0.0279 0.2651 0.027 1.000 . Uiso c ?
H(13C) 0.3360 -0.0130 0.3286 0.027 1.000 . Uiso c ?
H(15) 0.3087 -0.0112 0.0914 0.020 1.000 . Uiso c ?
H(17C) 0.2834 0.0532 -0.1594 0.026 1.000 . Uiso c ?
H(17A) 0.1929 0.0089 -0.1252 0.026 1.000 . Uiso c ?
H(17B) 0.3547 0.0040 -0.0877 0.026 1.000 . Uiso c ?
H(20) 0.4406 0.2093 -0.2148 0.027 1.000 . Uiso c ?
H(21) 0.2317 0.2173 -0.3546 0.030 1.000 . Uiso c ?
H(22) 0.0381 0.1751 -0.3330 0.030 1.000 . Uiso c ?
H(24) 0.4891 0.1536 0.0514 0.024 1.000 . Uiso c ?
H(25A) 0.5241 0.0770 -0.0345 0.041 1.000 . Uiso c ?
H(25B) 0.6676 0.1055 0.0115 0.041 1.000 . Uiso c ?
H(25C) 0.5879 0.1083 -0.1188 0.041 1.000 . Uiso c ?
H(26C) 0.5528 0.2357 -0.0082 0.046 1.000 . Uiso c ?
H(26A) 0.6286 0.2053 -0.0854 0.046 1.000 . Uiso c ?
H(26B) 0.6808 0.1997 0.0479 0.046 1.000 . Uiso c ?
H(27) 0.0248 0.0895 -0.1094 0.032 1.000 . Uiso c ?
H(28A) -0.0851 0.1705 -0.1110 0.046 1.000 . Uiso c ?
H(28B) -0.1918 0.1262 -0.1680 0.046 1.000 . Uiso c ?
H(28C) -0.1412 0.1672 -0.2445 0.046 1.000 . Uiso c ?
H(29C) 0.0325 0.0504 -0.2806 0.046 1.000 . Uiso c ?
H(29A) -0.0717 0.0935 -0.3476 0.046 1.000 . Uiso c ?
H(29B) -0.1192 0.0520 -0.2702 0.046 1.000 . Uiso c ?
H(30) 0.0486 0.2104 0.2240 0.060 1.000 . Uiso c ?
H(31) 0.2902 0.2047 0.3459 0.057 1.000 . Uiso c ?
H(32) 0.4459 0.2155 0.2206 0.052 1.000 . Uiso c ?
H(33) 0.3009 0.2319 0.0236 0.049 1.000 . Uiso c ?
H(34) 0.0544 0.2268 0.0231 0.058 1.000 . Uiso c ?

loop_
_atom_site_aniso_label
_atom_site_aniso_U_11
_atom_site_aniso_U_22
_atom_site_aniso_U_33
_atom_site_aniso_U_12
_atom_site_aniso_U_13
_atom_site_aniso_U_23
I(1) 0.0144(1) 0.0472(1) 0.0216(1) -0.00196(9) 0.00426(7) 0.0024(1)
Cr(1) 0.0165(2) 0.0159(2) 0.0129(2) 0.0035(2) 0.0033(2) -0.0006(2)
N(1) 0.012(1) 0.017(1) 0.012(1) -0.0016(9) 0.0021(9) -0.002(1)
N(2) 0.013(1) 0.016(1) 0.009(1) 0.0008(9) 0.0003(9) -0.0002(9)
C(1) 0.016(1) 0.015(2) 0.013(1) 0.002(1) -0.001(1) 0.001(1)
C(2) 0.018(1) 0.016(2) 0.015(1) 0.001(1) 0.000(1) 0.001(1)
C(3) 0.020(1) 0.027(2) 0.022(2) -0.004(1) 0.000(1) -0.001(1)
C(4) 0.026(2) 0.033(2) 0.016(2) 0.000(1) -0.001(1) -0.005(1)
C(5) 0.025(2) 0.031(2) 0.016(2) -0.001(1) 0.005(1) -0.002(1)
C(6) 0.019(1) 0.024(2) 0.014(1) 0.000(1) 0.004(1) 0.002(1)
C(7) 0.015(1) 0.031(2) 0.016(2) -0.006(1) 0.003(1) 0.003(1)
C(8) 0.031(2) 0.034(2) 0.041(2) -0.013(2) 0.009(2) 0.005(2)
C(9) 0.027(2) 0.034(2) 0.046(2) -0.006(1) 0.019(2) -0.006(2)
C(10) 0.018(1) 0.044(2) 0.012(1) -0.005(1) 0.003(1) -0.002(1)
C(11) 0.023(2) 0.069(3) 0.025(2) 0.004(2) 0.008(1) -0.007(2)
C(12) 0.035(2) 0.055(3) 0.026(2) -0.016(2) 0.008(2) 0.006(2)
C(13) 0.025(2) 0.019(2) 0.021(2) -0.002(1) 0.003(1) 0.005(1)
C(14) 0.013(1) 0.015(1) 0.020(1) -0.001(1) 0.004(1) 0.004(1)
C(15) 0.019(1) 0.011(1) 0.018(1) 0.002(1) 0.004(1) 0.000(1)
C(16) 0.012(1) 0.016(2) 0.018(1) -0.002(1) 0.002(1) -0.002(1)
C(17) 0.031(2) 0.017(2) 0.017(2) -0.001(1) 0.006(1) -0.004(1)
C(18) 0.018(1) 0.016(2) 0.013(1) 0.002(1) 0.004(1) -0.002(1)
C(19) 0.021(1) 0.012(1) 0.015(1) 0.001(1) 0.005(1) -0.002(1)
C(20) 0.031(2) 0.017(2) 0.022(2) 0.000(1) 0.010(1) 0.001(1)
C(21) 0.034(2) 0.023(2) 0.017(2) 0.005(1) 0.006(1) 0.005(1)
C(22) 0.027(2) 0.028(2) 0.017(2) 0.008(1) -0.001(1) 0.001(1)
C(23) 0.018(1) 0.022(2) 0.014(1) 0.005(1) 0.002(1) 0.001(1)
C(24) 0.017(1) 0.026(2) 0.018(2) -0.004(1) 0.004(1) 0.000(1)
C(25) 0.019(2) 0.030(2) 0.051(2) 0.003(1) 0.007(2) 0.002(2)
C(26) 0.033(2) 0.034(2) 0.041(2) -0.013(2) 0.000(2) -0.001(2)
C(27) 0.018(1) 0.040(2) 0.018(2) -0.002(1) 0.000(1) 0.004(1)
C(28) 0.018(2) 0.062(3) 0.032(2) 0.009(2) 0.004(1) 0.007(2)
C(29) 0.031(2) 0.048(2) 0.029(2) -0.010(2) -0.002(2) -0.005(2)
C(30) 0.061(3) 0.025(2) 0.081(3) 0.013(2) 0.048(3) -0.008(2)
C(31) 0.099(3) 0.019(2) 0.023(2) 0.006(2) 0.014(2) -0.009(2)
C(32) 0.035(2) 0.014(2) 0.074(3) -0.002(1) 0.002(2) -0.013(2)
C(33) 0.079(3) 0.014(2) 0.042(2) 0.002(2) 0.038(2) -0.002(2)
C(34) 0.058(2) 0.016(2) 0.051(3) 0.015(2) -0.019(2) -0.001(2)

loop_
_geom_bond_atom_site_label_1
_geom_bond_atom_site_label_2
_geom_bond_distance
_geom_bond_site_symmetry_1
_geom_bond_site_symmetry_2
_geom_bond_publ_flag
I(1) Cr(1) 2.6813(5) . . yes
Cr(1) N(1) 2.034(2) . . yes
Cr(1) N(2) 2.041(2) . . yes
Cr(1) C(30) 2.263(3) . . yes
Cr(1) C(31) 2.263(3) . . yes
Cr(1) C(32) 2.243(3) . . yes
Cr(1) C(33) 2.263(3) . . yes
Cr(1) C(34) 2.260(3) . . yes
N(1) C(1) 1.441(3) . . yes
N(1) C(14) 1.339(4) . . yes
N(2) C(16) 1.332(4) . . yes
N(2) C(18) 1.443(3) . . yes
C(1) C(2) 1.407(4) . . yes
C(1) C(6) 1.410(4) . . yes
C(2) C(3) 1.391(4) . . yes
C(2) C(7) 1.526(4) . . yes
C(3) C(4) 1.390(4) . . yes
C(3) H(3) 0.98 . . no
C(4) C(5) 1.383(4) . . yes
C(4) H(4) 0.98 . . no
C(5) C(6) 1.400(4) . . yes
C(5) H(5) 0.98 . . no
C(6) C(10) 1.517(4) . . yes
C(7) C(8) 1.531(4) . . yes
C(7) C(9) 1.531(4) . . yes
C(7) H(7) 0.98 . . no
C(8) H(8C) 0.98 . . no
C(8) H(8A) 0.98 . . no
C(8) H(8B) 0.98 . . no
C(9) H(9B) 0.98 . . no
C(9) H(9C) 0.98 . . no
C(9) H(9A) 0.98 . . no
C(10) C(11) 1.539(5) . . yes
C(10) C(12) 1.527(5) . . yes
C(10) H(10) 0.98 . . no
C(11) H(11C) 0.98 . . no
C(11) H(11A) 0.98 . . no
C(11) H(11B) 0.98 . . no
C(12) H(12B) 0.98 . . no
C(12) H(12C) 0.98 . . no
C(12) H(12A) 0.98 . . no
C(13) C(14) 1.518(4) . . yes
C(13) H(13A) 0.98 . . no
C(13) H(13B) 0.98 . . no
C(13) H(13C) 0.98 . . no
C(14) C(15) 1.383(4) . . yes
C(15) C(16) 1.409(4) . . yes
C(15) H(15) 0.98 . . no
C(16) C(17) 1.508(4) . . yes
C(17) H(17C) 0.98 . . no
C(17) H(17A) 0.98 . . no
C(17) H(17B) 0.98 . . no
C(18) C(19) 1.413(4) . . yes
C(18) C(23) 1.415(4) . . yes
C(19) C(20) 1.385(4) . . yes
C(19) C(24) 1.519(4) . . yes
C(20) C(21) 1.387(4) . . yes
C(20) H(20) 0.98 . . no
C(21) C(22) 1.378(4) . . yes
C(21) H(21) 0.98 . . no
C(22) C(23) 1.395(4) . . yes
C(22) H(22) 0.98 . . no
C(23) C(27) 1.521(4) . . yes
C(24) C(25) 1.526(4) . . yes
C(24) C(26) 1.530(4) . . yes
C(24) H(24) 0.98 . . no
C(25) H(25A) 0.98 . . no
C(25) H(25B) 0.98 . . no
C(25) H(25C) 0.98 . . no
C(26) H(26C) 0.98 . . no
C(26) H(26A) 0.98 . . no
C(26) H(26B) 0.98 . . no
C(27) C(28) 1.530(4) . . yes
C(27) C(29) 1.536(5) . . yes
C(27) H(27) 0.98 . . no
C(28) H(28A) 0.98 . . no
C(28) H(28B) 0.98 . . no
C(28) H(28C) 0.98 . . no
C(29) H(29C) 0.98 . . no
C(29) H(29A) 0.98 . . no
C(29) H(29B) 0.98 . . no
C(30) C(31) 1.371(6) . . yes
C(30) C(34) 1.398(6) . . yes
C(30) H(30) 0.98 . . no
C(31) C(32) 1.391(5) . . yes
C(31) H(31) 0.98 . . no
C(32) C(33) 1.373(5) . . yes
C(32) H(32) 0.98 . . no
C(33) C(34) 1.380(5) . . yes
C(33) H(33) 0.98 . . no
C(34) H(34) 0.98 . . no
